data_1547128
loop_
_publ_author_name
'Zhan, Guanqun'
'Zhou, Junfei'
'Liu, Junjun'
'Huang, Jinfeng'
'Zhang, Hanqi'
'Liu, Rong'
'Yao, Guangmin'

_publ_section_title
;
 Acetylcholinesterase Inhibitory Alkaloids from the Whole Plants of
 Zephyranthes carinata.
;
_journal_issue 9
_journal_name_full 'Journal of natural products'
_journal_page_first 2462
_journal_page_last 2471
_journal_paper_doi 10.1021/acs.jnatprod.7b00301
_journal_volume 80
_journal_year 2017
_chemical_absolute_configuration ad
_chemical_formula_moiety 'C17 H21 N O5, 1.5(H2 O) '
_chemical_formula_sum 'C17 H24 N O6.5'
_chemical_formula_weight 346.37
_chemical_name_systematic
;
 ?
;
_space_group_IT_number 5
_symmetry_cell_setting monoclinic
_symmetry_space_group_name_Hall 'C 2y'
_symmetry_space_group_name_H-M 'C 1 2 1'
_atom_sites_solution_hydrogens geom
_atom_sites_solution_primary direct
_atom_sites_solution_secondary difmap
_audit_creation_method SHELXL-97
_cell_angle_alpha 90.00
_cell_angle_beta 103.780(5)
_cell_angle_gamma 90.00
_cell_formula_units_Z 8
_cell_length_a 25.998(2)
_cell_length_b 12.1491(11)
_cell_length_c 11.3547(11)
_cell_measurement_reflns_used 9793
_cell_measurement_temperature 298(2)
_cell_measurement_theta_max 56.49
_cell_measurement_theta_min 2.62
_cell_volume 3483.2(5)
_computing_cell_refinement 'Bruker SAINT'
_computing_data_collection 'Bruker APEX2'
_computing_data_reduction 'Bruker SAINT'
_computing_molecular_graphics 'Bruker SHELXTL'
_computing_publication_material 'Bruker SHELXTL'
_computing_structure_refinement 'SHELXL-97 (Sheldrick, 1997)'
_computing_structure_solution 'SHELXS-97 (Sheldrick, 1990)'
_diffrn_ambient_temperature 298(2)
_diffrn_measured_fraction_theta_full 0.975
_diffrn_measured_fraction_theta_max 0.975
_diffrn_measurement_device_type 'Bruker APEX-II CCD'
_diffrn_measurement_method '\f and \w scans'
_diffrn_radiation_monochromator graphite
_diffrn_radiation_source 'fine-focus sealed tube'
_diffrn_radiation_type CuK\a
_diffrn_radiation_wavelength 1.54178
_diffrn_reflns_av_R_equivalents 0.0710
_diffrn_reflns_av_sigmaI/netI 0.0613
_diffrn_reflns_limit_h_max 28
_diffrn_reflns_limit_h_min -28
_diffrn_reflns_limit_k_max 13
_diffrn_reflns_limit_k_min -13
_diffrn_reflns_limit_l_max 12
_diffrn_reflns_limit_l_min -12
_diffrn_reflns_number 17506
_diffrn_reflns_theta_full 57.49
_diffrn_reflns_theta_max 57.49
_diffrn_reflns_theta_min 3.50
_exptl_absorpt_coefficient_mu 0.848
_exptl_absorpt_correction_T_max 0.9200
_exptl_absorpt_correction_T_min 0.9051
_exptl_absorpt_correction_type multi-scan
_exptl_absorpt_process_details 'SADABS, Sheldrick,2008'
_exptl_crystal_colour colorless
_exptl_crystal_density_diffrn 1.321
_exptl_crystal_density_method 'not measured'
_exptl_crystal_description block
_exptl_crystal_F_000 1480
_exptl_crystal_size_max 0.12
_exptl_crystal_size_mid 0.10
_exptl_crystal_size_min 0.10
_refine_diff_density_max 0.574
_refine_diff_density_min -0.267
_refine_diff_density_rms 0.061
_refine_ls_abs_structure_details
;
Flack H D (1983), Acta Cryst. A39, 876-881;
Flack  parameter = 0.1(3), 2068 Friedel pairs.
Hooft <i>et al.</i> (2010) and Spek (2009);
Hooft parameter = 0.1(1), 2068 Bijvoet pairs.
;
_refine_ls_extinction_method none
_refine_ls_goodness_of_fit_ref 1.116
_refine_ls_hydrogen_treatment constr
_refine_ls_matrix_type full
_refine_ls_number_parameters 474
_refine_ls_number_reflns 4530
_refine_ls_number_restraints 43
_refine_ls_restrained_S_all 1.190
_refine_ls_R_factor_all 0.0679
_refine_ls_R_factor_gt 0.0625
_refine_ls_shift/su_max 0.000
_refine_ls_shift/su_mean 0.000
_refine_ls_structure_factor_coef Fsqd
_refine_ls_weighting_details 'calc w=1/[\s^2^(Fo^2^)+(0.0924P)^2^+2.9722P] where P=(Fo^2^+2Fc^2^)/3'
_refine_ls_weighting_scheme calc
_refine_ls_wR_factor_gt 0.1614
_refine_ls_wR_factor_ref 0.1682
_reflns_number_gt 4159
_reflns_number_total 4530
_reflns_threshold_expression >2sigma(I)
_cod_data_source_file np7b00301_si_003.cif
_cod_data_source_block t
_cod_depositor_comments
;
Adding full bibliography for 1547128--1547129.cif.

2019-08-11
Z value and formula fixed to values more according to usual
chemical conventions.                 miguel
;
_cod_original_formula_sum 'C34 H48 N2 O13'
_cod_original_formula_weight 692.74
_cod_original_formula_moiety '2(C17 H21 N O5), 3(H2 O) '
_cod_original_formula_units_Z 4
_cod_original_sg_symbol_Hall 'c 2y'
_cod_original_sg_symbol_H-M 'c 2'
_cod_database_code 1547128

loop_
_symmetry_equiv_pos_as_xyz
'x, y, z'
'-x, y, -z'
'x+1/2, y+1/2, z'
'-x+1/2, y+1/2, -z'

loop_
_atom_site_label
_atom_site_type_symbol
_atom_site_fract_x
_atom_site_fract_y
_atom_site_fract_z
_atom_site_U_iso_or_equiv
_atom_site_adp_type
_atom_site_occupancy
_atom_site_symmetry_multiplicity
_atom_site_calc_flag
_atom_site_refinement_flags
_atom_site_disorder_assembly
_atom_site_disorder_group
C1 C 0.65760(19) 0.6193(4) 0.4376(4) 0.0540(11) Uani 1 1 d . . .
H1 H 0.6734 0.5463 0.4357 0.065 Uiso 1 1 calc R . .
C2 C 0.5970(2) 0.6086(5) 0.4160(5) 0.0655(14) Uani 1 1 d D A .
H2 H 0.5822 0.6030 0.3284 0.079 Uiso 1 1 calc R . .
C3 C 0.57046(19) 0.7022(4) 0.4622(6) 0.0660(14) Uani 1 1 d . . .
H3 H 0.5337 0.7024 0.4472 0.079 Uiso 1 1 calc R . .
C4 C 0.59708(19) 0.7850(4) 0.5239(5) 0.0602(13) Uani 1 1 d . . .
C6 C 0.7184(2) 0.8083(4) 0.7553(4) 0.0577(12) Uani 1 1 d . . .
H6A H 0.7359 0.8648 0.8109 0.069 Uiso 1 1 calc R . .
H6B H 0.7043 0.7541 0.8020 0.069 Uiso 1 1 calc R . .
C7 C 0.8125(2) 0.7681(4) 0.7470(5) 0.0587(13) Uani 1 1 d . . .
H7 H 0.8249 0.8158 0.8116 0.070 Uiso 1 1 calc R . .
C8 C 0.8478(2) 0.7086(5) 0.6950(5) 0.0672(15) Uani 1 1 d . . .
C9 C 0.82889(18) 0.6392(4) 0.5980(4) 0.0529(12) Uani 1 1 d . . .
C10 C 0.77525(18) 0.6250(4) 0.5522(4) 0.0503(11) Uani 1 1 d . . .
H10 H 0.7629 0.5774 0.4875 0.060 Uiso 1 1 calc R . .
C11 C 0.5798(2) 0.8761(5) 0.5961(6) 0.0697(15) Uani 1 1 d . . .
H11A H 0.5462 0.8593 0.6152 0.084 Uiso 1 1 calc R . .
H11B H 0.5771 0.9459 0.5536 0.084 Uiso 1 1 calc R . .
C12 C 0.6248(2) 0.8764(5) 0.7088(5) 0.0692(15) Uani 1 1 d . . .
H12A H 0.6264 0.9461 0.7512 0.083 Uiso 1 1 calc R . .
H12B H 0.6205 0.8176 0.7634 0.083 Uiso 1 1 calc R . .
C13 C 0.5827(5) 0.4176(8) 0.3864(10) 0.088(5) Uani 0.530(16) 1 d PDU A 1
H13A H 0.6141 0.3738 0.4116 0.132 Uiso 0.530(16) 1 calc PR A 1
H13B H 0.5804 0.4452 0.3061 0.132 Uiso 0.530(16) 1 calc PR A 1
H13C H 0.5522 0.3733 0.3867 0.132 Uiso 0.530(16) 1 calc PR A 1
C14 C 0.9223(3) 0.7580(8) 0.8552(7) 0.105(2) Uani 1 1 d . . .
H14A H 0.9115 0.8334 0.8570 0.158 Uiso 1 1 calc R . .
H14B H 0.9603 0.7539 0.8757 0.158 Uiso 1 1 calc R . .
H14C H 0.9086 0.7161 0.9127 0.158 Uiso 1 1 calc R . .
C13' C 0.5343(5) 0.4684(13) 0.4392(17) 0.110(6) Uani 0.470(16) 1 d PDU A 2
H13D H 0.5220 0.4674 0.3525 0.165 Uiso 0.470(16) 1 calc PR A 2
H13E H 0.5114 0.5139 0.4734 0.165 Uiso 0.470(16) 1 calc PR A 2
H13F H 0.5343 0.3949 0.4701 0.165 Uiso 0.470(16) 1 calc PR A 2
C4A C 0.65681(17) 0.7885(4) 0.5502(4) 0.0489(11) Uani 1 1 d . . .
H4A H 0.6671 0.8263 0.4831 0.059 Uiso 1 1 calc R . .
C6A C 0.75817(19) 0.7539(4) 0.6991(4) 0.0524(12) Uani 1 1 d . . .
C10A C 0.73976(18) 0.6826(4) 0.6036(4) 0.0479(11) Uani 1 1 d . . .
C10B C 0.67983(18) 0.6731(4) 0.5606(4) 0.0495(11) Uani 1 1 d . . .
H10B H 0.6665 0.6328 0.6221 0.059 Uiso 1 1 calc R . .
C1C C 0.85222(18) 1.0593(4) 0.0317(4) 0.0528(12) Uani 1 1 d . . .
H1C H 0.8374 1.1338 0.0197 0.063 Uiso 1 1 calc R . .
C2C C 0.9136(2) 1.0658(5) 0.0660(5) 0.0665(14) Uani 1 1 d D B .
H2C H 0.9260 1.0788 -0.0077 0.080 Uiso 1 1 calc R . .
C3C C 0.9393(2) 0.9652(5) 0.1264(6) 0.0680(15) Uani 1 1 d . . .
H3C H 0.9760 0.9599 0.1414 0.082 Uiso 1 1 calc R . .
C4C C 0.91330(19) 0.8831(4) 0.1598(5) 0.0614(14) Uani 1 1 d . . .
C6C C 0.8032(2) 0.8687(4) 0.2966(5) 0.0546(12) Uani 1 1 d . . .
H6C1 H 0.7879 0.8150 0.3417 0.066 Uiso 1 1 calc R . .
H6C2 H 0.8228 0.9220 0.3537 0.066 Uiso 1 1 calc R . .
C7C C 0.70625(19) 0.9109(4) 0.2043(5) 0.0598(13) Uani 1 1 d . . .
H7C H 0.6961 0.8630 0.2586 0.072 Uiso 1 1 calc R . .
C8C C 0.66837(19) 0.9682(4) 0.1203(5) 0.0614(13) Uani 1 1 d . . .
C9C C 0.68321(19) 1.0398(4) 0.0392(5) 0.0564(12) Uani 1 1 d . . .
C10C C 0.73624(18) 1.0551(4) 0.0416(4) 0.0527(11) Uani 1 1 d . . .
H10C H 0.7461 1.1033 -0.0128 0.063 Uiso 1 1 calc R . .
C11C C 0.9318(2) 0.7841(5) 0.2380(6) 0.0735(16) Uani 1 1 d . . .
H11C H 0.9677 0.7938 0.2864 0.088 Uiso 1 1 calc R . .
H11D H 0.9301 0.7177 0.1898 0.088 Uiso 1 1 calc R . .
C12C C 0.8924(2) 0.7811(5) 0.3162(6) 0.0745(16) Uani 1 1 d . . .
H12C H 0.9021 0.8332 0.3825 0.089 Uiso 1 1 calc R . .
H12D H 0.8906 0.7081 0.3494 0.089 Uiso 1 1 calc R . .
C13D C 0.9391(11) 1.2559(9) 0.0858(19) 0.121(8) Uani 0.48(3) 1 d PDU B 2
H13G H 0.9582 1.3070 0.1448 0.181 Uiso 0.48(3) 1 calc PR B 2
H13H H 0.9063 1.2884 0.0433 0.181 Uiso 0.48(3) 1 calc PR B 2
H13I H 0.9600 1.2380 0.0291 0.181 Uiso 0.48(3) 1 calc PR B 2
C14C C 0.5974(3) 0.8944(7) 0.1960(8) 0.103(3) Uani 1 1 d . . .
H14D H 0.6069 0.8188 0.1881 0.155 Uiso 1 1 calc R . .
H14E H 0.5597 0.9004 0.1832 0.155 Uiso 1 1 calc R . .
H14F H 0.6141 0.9203 0.2758 0.155 Uiso 1 1 calc R . .
C4D C 0.85403(18) 0.8861(4) 0.1360(4) 0.0485(11) Uani 1 1 d . . .
H4D H 0.8395 0.8527 0.0565 0.058 Uiso 1 1 calc R . .
C6D C 0.75998(19) 0.9256(4) 0.2068(4) 0.0513(11) Uani 1 1 d . . .
C10D C 0.77476(17) 0.9984(4) 0.1254(4) 0.0462(10) Uani 1 1 d . . .
C13C C 0.9718(6) 1.2184(12) 0.1448(14) 0.087(6) Uani 0.52(3) 1 d PDU B 1
H13J H 1.0029 1.1733 0.1673 0.130 Uiso 0.52(3) 1 calc PR B 1
H13K H 0.9743 1.2780 0.2014 0.130 Uiso 0.52(3) 1 calc PR B 1
H13L H 0.9688 1.2474 0.0648 0.130 Uiso 0.52(3) 1 calc PR B 1
C10E C 0.83329(17) 1.0027(4) 0.1331(4) 0.0482(10) Uani 1 1 d . . .
H10E H 0.8505 1.0384 0.2098 0.058 Uiso 1 1 calc R . .
N1 N 0.67347(15) 0.8594(3) 0.6640(4) 0.0512(9) Uani 1 1 d . . .
N1C N 0.83983(14) 0.8123(3) 0.2325(3) 0.0499(9) Uani 1 1 d . . .
O1 O 0.66811(14) 0.6849(3) 0.3434(3) 0.0608(9) Uani 1 1 d . . .
H1A H 0.6878 0.6514 0.3093 0.091 Uiso 1 1 calc R . .
O2 O 0.58495(13) 0.5101(3) 0.4702(4) 0.0745(10) Uani 1 1 d D . .
O3 O 0.69006(13) 0.9609(3) 0.6271(3) 0.0616(9) Uani 1 1 d . . .
O4 O 0.90222(14) 0.7142(3) 0.7366(4) 0.0830(13) Uani 1 1 d . . .
O5 O 0.86520(13) 0.5852(3) 0.5493(4) 0.0718(11) Uani 1 1 d . . .
H5 H 0.8497 0.5484 0.4910 0.108 Uiso 1 1 calc R . .
O1C O 0.83731(13) 0.9998(3) -0.0781(3) 0.0608(9) Uani 1 1 d . . .
H1C1 H 0.8137 1.0330 -0.1256 0.091 Uiso 1 1 calc R . .
O2C O 0.92850(17) 1.1572(3) 0.1461(4) 0.0882(13) Uani 1 1 d D . .
O3C O 0.81483(13) 0.7182(3) 0.1758(3) 0.0613(9) Uani 1 1 d . . .
O4C O 0.61456(14) 0.9587(4) 0.1088(4) 0.0857(13) Uani 1 1 d . . .
O5C O 0.64360(13) 1.0917(3) -0.0425(4) 0.0736(11) Uani 1 1 d . . .
H5C H 0.6561 1.1423 -0.0746 0.110 Uiso 1 1 calc R . .
O1W O 0.74197(12) 0.5972(3) 0.2419(3) 0.0589(8) Uani 1 1 d . . .
H1W1 H 0.7614 0.6482 0.2248 0.088 Uiso 1 1 d R . .
H1W2 H 0.7621 0.5438 0.2707 0.088 Uiso 1 1 d R . .
O2W O 0.5271(2) 1.0344(6) -0.1010(8) 0.166(3) Uani 1 1 d U . .
H2W1 H 0.5338 0.9951 -0.0372 0.249 Uiso 1 1 d R . .
H2W2 H 0.5564 1.0628 -0.1059 0.249 Uiso 1 1 d R . .
O3W O 0.9851(2) 0.5789(7) 0.6317(8) 0.182(3) Uani 1 1 d U . .
H3W1 H 0.9555 0.5604 0.5860 0.273 Uiso 1 1 d R . .
H3W2 H 0.9777 0.6241 0.6823 0.273 Uiso 1 1 d R . .

loop_
_atom_site_aniso_label
_atom_site_aniso_U_11
_atom_site_aniso_U_22
_atom_site_aniso_U_33
_atom_site_aniso_U_23
_atom_site_aniso_U_13
_atom_site_aniso_U_12
C1 0.051(3) 0.054(3) 0.057(3) -0.001(2) 0.014(2) 0.007(2)
C2 0.049(3) 0.065(3) 0.081(3) 0.001(3) 0.012(2) -0.004(3)
C3 0.039(3) 0.060(3) 0.102(4) 0.003(3) 0.022(3) -0.004(2)
C4 0.047(3) 0.058(3) 0.081(3) 0.013(3) 0.027(2) 0.006(2)
C6 0.069(3) 0.045(3) 0.062(3) 0.002(2) 0.022(2) 0.007(2)
C7 0.062(3) 0.051(3) 0.057(3) -0.005(2) 0.004(2) 0.007(2)
C8 0.052(3) 0.060(3) 0.081(4) -0.004(3) -0.003(3) 0.007(3)
C9 0.046(3) 0.052(3) 0.057(3) -0.007(2) 0.006(2) 0.008(2)
C10 0.050(3) 0.042(3) 0.056(3) -0.003(2) 0.007(2) 0.006(2)
C11 0.055(3) 0.056(3) 0.107(4) 0.001(3) 0.038(3) 0.004(2)
C12 0.071(4) 0.064(3) 0.087(4) -0.003(3) 0.046(3) 0.005(3)
C13 0.102(8) 0.074(7) 0.079(7) -0.019(6) 0.003(5) -0.013(6)
C14 0.066(4) 0.127(6) 0.106(5) -0.034(5) -0.013(4) -0.007(4)
C13' 0.089(9) 0.094(9) 0.137(10) 0.009(7) 0.009(7) -0.035(7)
C4A 0.049(2) 0.046(3) 0.056(3) 0.006(2) 0.021(2) 0.006(2)
C6A 0.055(3) 0.047(3) 0.056(3) 0.006(2) 0.013(2) 0.012(2)
C10A 0.051(3) 0.041(3) 0.052(3) 0.006(2) 0.011(2) 0.006(2)
C10B 0.050(3) 0.048(3) 0.053(3) 0.014(2) 0.019(2) 0.005(2)
C1C 0.049(3) 0.045(3) 0.066(3) 0.000(2) 0.017(2) 0.000(2)
C2C 0.061(3) 0.060(3) 0.081(3) -0.006(3) 0.020(3) -0.006(3)
C3C 0.041(3) 0.066(3) 0.096(4) -0.012(3) 0.014(3) -0.002(3)
C4C 0.037(3) 0.055(3) 0.085(4) -0.008(3) 0.001(2) 0.006(2)
C6C 0.054(3) 0.045(3) 0.066(3) 0.002(2) 0.016(2) 0.005(2)
C7C 0.057(3) 0.048(3) 0.081(3) 0.011(3) 0.030(3) 0.007(2)
C8C 0.046(3) 0.053(3) 0.089(4) 0.010(3) 0.024(2) 0.012(2)
C9C 0.051(3) 0.046(3) 0.075(3) 0.016(3) 0.022(2) 0.011(2)
C10C 0.052(3) 0.045(3) 0.064(3) 0.003(2) 0.020(2) 0.003(2)
C11C 0.045(3) 0.059(3) 0.104(4) -0.007(3) -0.006(3) 0.007(3)
C12C 0.058(3) 0.075(4) 0.080(4) 0.008(3) -0.005(3) 0.008(3)
C13D 0.113(11) 0.126(11) 0.144(12) -0.004(8) 0.073(9) -0.014(8)
C14C 0.062(4) 0.105(5) 0.151(6) 0.056(5) 0.043(4) 0.004(4)
C4D 0.045(2) 0.044(3) 0.053(3) -0.006(2) 0.0034(19) 0.001(2)
C6D 0.060(3) 0.045(3) 0.051(2) 0.000(2) 0.018(2) 0.009(2)
C10D 0.049(2) 0.036(2) 0.057(3) -0.001(2) 0.018(2) 0.004(2)
C13C 0.075(8) 0.082(8) 0.102(9) -0.011(6) 0.020(6) -0.039(6)
C10E 0.049(2) 0.044(3) 0.051(2) -0.002(2) 0.0102(19) -0.003(2)
N1 0.056(2) 0.041(2) 0.061(2) 0.0066(18) 0.0238(18) 0.0059(17)
N1C 0.049(2) 0.042(2) 0.056(2) -0.0018(18) 0.0081(17) 0.0022(18)
O1 0.067(2) 0.064(2) 0.058(2) 0.0080(18) 0.0270(16) 0.0122(17)
O2 0.056(2) 0.065(2) 0.102(3) -0.001(2) 0.0185(18) -0.0172(19)
O3 0.0603(19) 0.0420(18) 0.081(2) 0.0072(16) 0.0143(17) -0.0007(15)
O4 0.047(2) 0.083(3) 0.107(3) -0.025(2) -0.0042(19) 0.006(2)
O5 0.0425(18) 0.076(3) 0.093(3) -0.026(2) 0.0086(17) 0.0083(17)
O1C 0.066(2) 0.063(2) 0.0534(18) -0.0002(17) 0.0157(15) 0.0122(17)
O2C 0.083(3) 0.068(3) 0.114(3) -0.005(2) 0.025(2) -0.029(2)
O3C 0.0608(19) 0.0388(18) 0.086(2) -0.0100(16) 0.0211(16) -0.0085(15)
O4C 0.053(2) 0.078(3) 0.134(4) 0.043(3) 0.036(2) 0.0103(19)
O5C 0.0490(19) 0.072(3) 0.100(3) 0.034(2) 0.0191(18) 0.0116(17)
O1W 0.0547(19) 0.064(2) 0.0602(19) 0.0010(16) 0.0179(15) -0.0001(16)
O2W 0.084(3) 0.139(5) 0.249(7) 0.043(5) -0.011(4) -0.014(4)
O3W 0.079(3) 0.201(6) 0.250(7) -0.099(6) 0.008(4) 0.016(4)

loop_
_atom_type_symbol
_atom_type_description
_atom_type_scat_dispersion_real
_atom_type_scat_dispersion_imag
_atom_type_scat_source
C C 0.0181 0.0091 'International Tables Vol C Tables 4.2.6.8 and 6.1.1.4'
H H 0.0000 0.0000 'International Tables Vol C Tables 4.2.6.8 and 6.1.1.4'
N N 0.0311 0.0180 'International Tables Vol C Tables 4.2.6.8 and 6.1.1.4'
O O 0.0492 0.0322 'International Tables Vol C Tables 4.2.6.8 and 6.1.1.4'

loop_
_geom_angle_atom_site_label_1
_geom_angle_atom_site_label_2
_geom_angle_atom_site_label_3
_geom_angle
O1 C1 C10B 110.7(4)
O1 C1 C2 107.6(4)
C10B C1 C2 109.3(4)
O1 C1 H1 109.7
C10B C1 H1 109.7
C2 C1 H1 109.7
O2 C2 C3 108.8(4)
O2 C2 C1 109.1(4)
C3 C2 C1 115.0(4)
O2 C2 H2 107.9
C3 C2 H2 107.9
C1 C2 H2 107.9
C4 C3 C2 122.6(4)
C4 C3 H3 118.7
C2 C3 H3 118.7
C3 C4 C11 131.3(4)
C3 C4 C4A 120.7(4)
C11 C4 C4A 107.3(4)
C6A C6 N1 113.1(4)
C6A C6 H6A 109.0
N1 C6 H6A 109.0
C6A C6 H6B 109.0
N1 C6 H6B 109.0
H6A C6 H6B 107.8
C6A C7 C8 118.3(5)
C6A C7 H7 120.9
C8 C7 H7 120.9
C9 C8 O4 116.4(5)
C9 C8 C7 120.3(5)
O4 C8 C7 123.3(5)
O5 C9 C10 121.4(4)
O5 C9 C8 117.7(4)
C10 C9 C8 120.9(4)
C9 C10 C10A 119.4(4)
C9 C10 H10 120.3
C10A C10 H10 120.3
C4 C11 C12 101.0(4)
C4 C11 H11A 111.6
C12 C11 H11A 111.6
C4 C11 H11B 111.6
C12 C11 H11B 111.6
H11A C11 H11B 109.4
N1 C12 C11 105.1(4)
N1 C12 H12A 110.7
C11 C12 H12A 110.7
N1 C12 H12B 110.7
C11 C12 H12B 110.7
H12A C12 H12B 108.8
O2 C13 H13A 109.5
O2 C13 H13B 109.5
O2 C13 H13C 109.5
O4 C14 H14A 109.5
O4 C14 H14B 109.5
H14A C14 H14B 109.5
O4 C14 H14C 109.5
H14A C14 H14C 109.5
H14B C14 H14C 109.5
O2 C13' H13D 109.5
O2 C13' H13E 109.5
H13D C13' H13E 109.5
O2 C13' H13F 109.5
H13D C13' H13F 109.5
H13E C13' H13F 109.5
C4 C4A C10B 110.9(4)
C4 C4A N1 104.7(4)
C10B C4A N1 115.3(4)
C4 C4A H4A 108.6
C10B C4A H4A 108.6
N1 C4A H4A 108.6
C10A C6A C7 120.8(4)
C10A C6A C6 117.9(4)
C7 C6A C6 121.2(4)
C6A C10A C10 120.3(4)
C6A C10A C10B 115.8(4)
C10 C10A C10B 123.9(4)
C4A C10B C10A 108.0(4)
C4A C10B C1 105.5(4)
C10A C10B C1 117.5(4)
C4A C10B H10B 108.5
C10A C10B H10B 108.5
C1 C10B H10B 108.5
O1C C1C C10E 111.5(4)
O1C C1C C2C 107.3(4)
C10E C1C C2C 109.4(4)
O1C C1C H1C 109.5
C10E C1C H1C 109.5
C2C C1C H1C 109.5
O2C C2C C3C 108.8(5)
O2C C2C C1C 107.9(4)
C3C C2C C1C 113.5(4)
O2C C2C H2C 108.8
C3C C2C H2C 108.8
C1C C2C H2C 108.8
C4C C3C C2C 123.6(5)
C4C C3C H3C 118.2
C2C C3C H3C 118.2
C3C C4C C4D 120.6(5)
C3C C4C C11C 131.6(5)
C4D C4C C11C 107.2(4)
C6D C6C N1C 110.0(4)
C6D C6C H6C1 109.7
N1C C6C H6C1 109.7
C6D C6C H6C2 109.7
N1C C6C H6C2 109.7
H6C1 C6C H6C2 108.2
C8C C7C C6D 119.4(5)
C8C C7C H7C 120.3
C6D C7C H7C 120.3
O4C C8C C7C 124.2(5)
O4C C8C C9C 115.2(4)
C7C C8C C9C 120.6(4)
O5C C9C C10C 122.6(4)
O5C C9C C8C 117.2(4)
C10C C9C C8C 120.3(4)
C9C C10C C10D 120.0(5)
C9C C10C H10C 120.0
C10D C10C H10C 120.0
C4C C11C C12C 101.5(4)
C4C C11C H11C 111.5
C12C C11C H11C 111.5
C4C C11C H11D 111.5
C12C C11C H11D 111.5
H11C C11C H11D 109.3
C11C C12C N1C 105.3(5)
C11C C12C H12C 110.7
N1C C12C H12C 110.7
C11C C12C H12D 110.7
N1C C12C H12D 110.7
H12C C12C H12D 108.8
O2C C13D H13G 109.5
O2C C13D H13H 109.5
H13G C13D H13H 109.5
O2C C13D H13I 109.5
H13G C13D H13I 109.5
H13H C13D H13I 109.5
O4C C14C H14D 109.5
O4C C14C H14E 109.5
H14D C14C H14E 109.5
O4C C14C H14F 109.5
H14D C14C H14F 109.5
H14E C14C H14F 109.5
C4C C4D C10E 111.8(4)
C4C C4D N1C 105.7(4)
C10E C4D N1C 114.8(4)
C4C C4D H4D 108.1
C10E C4D H4D 108.1
N1C C4D H4D 108.1
C10D C6D C7C 119.8(4)
C10D C6D C6C 117.7(4)
C7C C6D C6C 122.5(4)
C10C C10D C6D 120.0(4)
C10C C10D C10E 125.3(4)
C6D C10D C10E 114.7(4)
O2C C13C H13J 109.5
O2C C13C H13K 109.5
O2C C13C H13L 109.5
C10D C10E C4D 108.6(4)
C10D C10E C1C 118.5(4)
C4D C10E C1C 105.2(4)
C10D C10E H10E 108.1
C4D C10E H10E 108.1
C1C C10E H10E 108.1
O3 N1 C12 109.1(4)
O3 N1 C6 109.0(4)
C12 N1 C6 114.0(4)
O3 N1 C4A 106.8(3)
C12 N1 C4A 106.0(4)
C6 N1 C4A 111.6(3)
O3C N1C C6C 108.6(3)
O3C N1C C12C 109.7(4)
C6C N1C C12C 113.1(4)
O3C N1C C4D 108.4(3)
C6C N1C C4D 111.7(3)
C12C N1C C4D 105.1(4)
C1 O1 H1A 109.5
C13' O2 C2 119.9(7)
C13' O2 C13 70.3(10)
C2 O2 C13 110.2(6)
C8 O4 C14 117.1(5)
C9 O5 H5 109.5
C1C O1C H1C1 109.5
C13C O2C C2C 121.5(7)
C13C O2C C13D 44.1(9)
C2C O2C C13D 113.5(8)
C8C O4C C14C 117.5(5)
C9C O5C H5C 109.5
H1W1 O1W H1W2 107.4
H2W1 O2W H2W2 106.2
H3W1 O3W H3W2 105.4

loop_
_geom_bond_atom_site_label_1
_geom_bond_atom_site_label_2
_geom_bond_distance
C1 O1 1.411(6)
C1 C10B 1.526(7)
C1 C2 1.541(7)
C1 H1 0.9800
C2 O2 1.415(7)
C2 C3 1.489(8)
C2 H2 0.9800
C3 C4 1.323(8)
C3 H3 0.9300
C4 C11 1.509(8)
C4 C4A 1.510(7)
C6 C6A 1.493(7)
C6 N1 1.500(7)
C6 H6A 0.9700
C6 H6B 0.9700
C7 C6A 1.398(7)
C7 C8 1.405(8)
C7 H7 0.9300
C8 C9 1.381(7)
C8 O4 1.381(6)
C9 O5 1.370(6)
C9 C10 1.378(7)
C10 C10A 1.392(7)
C10 H10 0.9300
C11 C12 1.515(9)
C11 H11A 0.9700
C11 H11B 0.9700
C12 N1 1.486(6)
C12 H12A 0.9700
C12 H12B 0.9700
C13 O2 1.465(8)
C13 H13A 0.9600
C13 H13B 0.9600
C13 H13C 0.9600
C14 O4 1.426(8)
C14 H14A 0.9600
C14 H14B 0.9600
C14 H14C 0.9600
C13' O2 1.376(9)
C13' H13D 0.9600
C13' H13E 0.9600
C13' H13F 0.9600
C4A C10B 1.518(7)
C4A N1 1.527(6)
C4A H4A 0.9800
C6A C10A 1.381(7)
C10A C10B 1.522(6)
C10B H10B 0.9800
C1C O1C 1.413(6)
C1C C10E 1.521(7)
C1C C2C 1.551(7)
C1C H1C 0.9800
C2C O2C 1.429(7)
C2C C3C 1.481(8)
C2C H2C 0.9800
C3C C4C 1.311(8)
C3C H3C 0.9300
C4C C4D 1.500(7)
C4C C11C 1.505(8)
C6C C6D 1.495(7)
C6C N1C 1.497(6)
C6C H6C1 0.9700
C6C H6C2 0.9700
C7C C8C 1.385(8)
C7C C6D 1.402(7)
C7C H7C 0.9300
C8C O4C 1.379(6)
C8C C9C 1.386(7)
C9C O5C 1.365(6)
C9C C10C 1.385(7)
C10C C10D 1.388(6)
C10C H10C 0.9300
C11C C12C 1.508(9)
C11C H11C 0.9700
C11C H11D 0.9700
C12C N1C 1.515(7)
C12C H12C 0.9700
C12C H12D 0.9700
C13D O2C 1.439(9)
C13D H13G 0.9600
C13D H13H 0.9600
C13D H13I 0.9600
C14C O4C 1.414(8)
C14C H14D 0.9600
C14C H14E 0.9600
C14C H14F 0.9600
C4D C10E 1.513(7)
C4D N1C 1.528(6)
C4D H4D 0.9800
C6D C10D 1.397(6)
C10D C10E 1.504(6)
C13C O2C 1.351(8)
C13C H13J 0.9600
C13C H13K 0.9600
C13C H13L 0.9600
C10E H10E 0.9800
N1 O3 1.403(5)
N1C O3C 1.394(5)
O1 H1A 0.8200
O5 H5 0.8200
O1C H1C1 0.8200
O5C H5C 0.8200
O1W H1W1 0.8500
O1W H1W2 0.8500
O2W H2W1 0.8502
O2W H2W2 0.8501
O3W H3W1 0.8501
O3W H3W2 0.8500

loop_
_geom_torsion_atom_site_label_1
_geom_torsion_atom_site_label_2
_geom_torsion_atom_site_label_3
_geom_torsion_atom_site_label_4
_geom_torsion
O1 C1 C2 O2 154.2(4)
C10B C1 C2 O2 -85.5(5)
O1 C1 C2 C3 -83.2(5)
C10B C1 C2 C3 37.0(6)
O2 C2 C3 C4 118.6(6)
C1 C2 C3 C4 -4.1(8)
C2 C3 C4 C11 -168.2(6)
C2 C3 C4 C4A 0.2(8)
C6A C7 C8 C9 0.9(8)
C6A C7 C8 O4 -178.5(5)
O4 C8 C9 O5 -2.1(8)
C7 C8 C9 O5 178.6(5)
O4 C8 C9 C10 177.9(5)
C7 C8 C9 C10 -1.5(8)
O5 C9 C10 C10A -179.2(5)
C8 C9 C10 C10A 0.8(7)
C3 C4 C11 C12 135.4(6)
C4A C4 C11 C12 -34.2(5)
C4 C11 C12 N1 40.0(5)
C3 C4 C4A C10B -30.0(7)
C11 C4 C4A C10B 140.9(4)
C3 C4 C4A N1 -155.0(5)
C11 C4 C4A N1 15.9(5)
C8 C7 C6A C10A 0.4(7)
C8 C7 C6A C6 175.6(5)
N1 C6 C6A C10A -49.0(6)
N1 C6 C6A C7 135.7(5)
C7 C6A C10A C10 -1.1(7)
C6 C6A C10A C10 -176.4(4)
C7 C6A C10A C10B 179.2(4)
C6 C6A C10A C10B 3.8(6)
C9 C10 C10A C6A 0.5(7)
C9 C10 C10A C10B -179.8(4)
C4 C4A C10B C10A -172.6(4)
N1 C4A C10B C10A -53.7(5)
C4 C4A C10B C1 61.0(5)
N1 C4A C10B C1 179.8(4)
C6A C10A C10B C4A 45.9(5)
C10 C10A C10B C4A -133.9(5)
C6A C10A C10B C1 164.9(4)
C10 C10A C10B C1 -14.8(6)
O1 C1 C10B C4A 53.9(5)
C2 C1 C10B C4A -64.5(5)
O1 C1 C10B C10A -66.5(5)
C2 C1 C10B C10A 175.1(4)
O1C C1C C2C O2C 158.2(4)
C10E C1C C2C O2C -80.8(5)
O1C C1C C2C C3C -81.2(5)
C10E C1C C2C C3C 39.9(6)
O2C C2C C3C C4C 113.1(6)
C1C C2C C3C C4C -7.1(8)
C2C C3C C4C C4D 1.1(9)
C2C C3C C4C C11C -169.0(6)
C6D C7C C8C O4C 179.0(5)
C6D C7C C8C C9C -0.1(8)
O4C C8C C9C O5C -0.4(8)
C7C C8C C9C O5C 178.8(5)
O4C C8C C9C C10C -179.5(5)
C7C C8C C9C C10C -0.3(8)
O5C C9C C10C C10D -178.8(5)
C8C C9C C10C C10D 0.2(8)
C3C C4C C11C C12C 136.0(7)
C4D C4C C11C C12C -35.1(5)
C4C C11C C12C N1C 38.8(5)
C3C C4C C4D C10E -28.7(7)
C11C C4C C4D C10E 143.6(4)
C3C C4C C4D N1C -154.3(5)
C11C C4C C4D N1C 18.0(5)
C8C C7C C6D C10D 0.5(7)
C8C C7C C6D C6C 178.5(5)
N1C C6C C6D C10D -53.2(6)
N1C C6C C6D C7C 128.7(5)
C9C C10C C10D C6D 0.2(7)
C9C C10C C10D C10E 176.4(5)
C7C C6D C10D C10C -0.6(7)
C6C C6D C10D C10C -178.7(4)
C7C C6D C10D C10E -177.2(4)
C6C C6D C10D C10E 4.7(6)
C10C C10D C10E C4D -129.3(5)
C6D C10D C10E C4D 47.1(5)
C10C C10D C10E C1C -9.5(7)
C6D C10D C10E C1C 166.8(4)
C4C C4D C10E C10D -172.7(4)
N1C C4D C10E C10D -52.3(5)
C4C C4D C10E C1C 59.6(5)
N1C C4D C10E C1C 179.9(3)
O1C C1C C10E C10D -68.1(5)
C2C C1C C10E C10D 173.4(4)
O1C C1C C10E C4D 53.5(5)
C2C C1C C10E C4D -65.0(5)
C11 C12 N1 O3 83.5(5)
C11 C12 N1 C6 -154.4(4)
C11 C12 N1 C4A -31.2(5)
C6A C6 N1 O3 -79.4(5)
C6A C6 N1 C12 158.4(4)
C6A C6 N1 C4A 38.4(5)
C4 C4A N1 O3 -106.8(4)
C10B C4A N1 O3 131.0(4)
C4 C4A N1 C12 9.4(5)
C10B C4A N1 C12 -112.7(4)
C4 C4A N1 C6 134.1(4)
C10B C4A N1 C6 11.9(5)
C6D C6C N1C O3C -74.6(5)
C6D C6C N1C C12C 163.4(4)
C6D C6C N1C C4D 45.0(5)
C11C C12C N1C O3C 87.9(5)
C11C C12C N1C C6C -150.7(4)
C11C C12C N1C C4D -28.5(5)
C4C C4D N1C O3C -110.8(4)
C10E C4D N1C O3C 125.5(4)
C4C C4D N1C C6C 129.5(4)
C10E C4D N1C C6C 5.8(5)
C4C C4D N1C C12C 6.5(5)
C10E C4D N1C C12C -117.3(4)
C3 C2 O2 C13' 69.6(11)
C1 C2 O2 C13' -164.2(10)
C3 C2 O2 C13 148.0(7)
C1 C2 O2 C13 -85.9(7)
C9 C8 O4 C14 -162.1(6)
C7 C8 O4 C14 17.2(9)
C3C C2C O2C C13C 90.4(11)
C1C C2C O2C C13C -146.1(11)
C3C C2C O2C C13D 139.7(12)
C1C C2C O2C C13D -96.7(13)
C7C C8C O4C C14C 6.3(9)
C9C C8C O4C C14C -174.6(6)
